data_8105956
loop_
_publ_author_name
'Lee, See Mun'
'Lo, Kong Mun'
'Heard, Peter J.'
'Tiekink, Edward R.T.'

_publ_section_title
;
 Crystal structure of
 fac-tricarbonyl-morpholine-\kN-(morpholinocarbamodithioato-\k2
 S,S&#x2032;)rhenium(I), C12H17N2O5ReS2
;
_journal_issue 5
_journal_name_full 'Zeitschrift f\"ur Kristallographie - New Crystal Structures'
_journal_page_first 1129
_journal_page_last 1132
_journal_paper_doi 10.1515/ncrs-2019-0495
_journal_volume 234
_journal_year 2019
_chemical_formula_moiety 'C12 H17 N2 O5 Re S2'
_chemical_formula_sum 'C12 H17 N2 O5 Re S2'
_chemical_formula_weight 519.59
_space_group_crystal_system monoclinic
_space_group_IT_number 14
_space_group_name_Hall '-P 2ybc'
_space_group_name_H-M_alt 'P 1 21/c 1'
_atom_sites_solution_hydrogens mixed
_atom_sites_solution_primary direct
_atom_sites_solution_secondary difmap
_cell_angle_alpha 90
_cell_angle_beta 103.3351(5)
_cell_angle_gamma 90
_cell_formula_units_Z 8
_cell_length_a 11.99393(5)
_cell_length_b 20.48791(11)
_cell_length_c 13.67105(6)
_cell_measurement_reflns_used 48306
_cell_measurement_temperature 100(2)
_cell_measurement_theta_max 76.4040
_cell_measurement_theta_min 3.7830
_cell_volume 3268.82(3)
_computing_cell_refinement 'CrysAlisPro [1]'
_computing_data_collection 'CrysAlisPro [1]'
_computing_data_reduction 'CrysAlisPro [1]'
_computing_molecular_graphics 'ORTEP-3 for Windows [4]'
_computing_publication_material 'SHELXL-2018/3 [3]'
_computing_structure_refinement 'SHELXL-2018/3 [3]'
_computing_structure_solution 'SHELXT 2014/5 [2]'
_diffrn_ambient_temperature 100(2)
_diffrn_detector_area_resol_mean 5.2558
_diffrn_measured_fraction_theta_full 1.000
_diffrn_measured_fraction_theta_max 1.000
_diffrn_measurement_device_type 'XtaLAB Synergy, Dualflex, AtlasS2'
_diffrn_measurement_method '\w scans'
_diffrn_radiation_type CuK\a
_diffrn_radiation_wavelength 1.54184
_diffrn_reflns_av_R_equivalents 0.0415
_diffrn_reflns_av_unetI/netI 0.0165
_diffrn_reflns_Laue_measured_fraction_full 1.000
_diffrn_reflns_Laue_measured_fraction_max 1.000
_diffrn_reflns_limit_h_max 11
_diffrn_reflns_limit_h_min -14
_diffrn_reflns_limit_k_max 24
_diffrn_reflns_limit_k_min -24
_diffrn_reflns_limit_l_max 16
_diffrn_reflns_limit_l_min -16
_diffrn_reflns_number 75890
_diffrn_reflns_point_group_measured_fraction_full 1.000
_diffrn_reflns_point_group_measured_fraction_max 1.000
_diffrn_reflns_theta_full 67.074
_diffrn_reflns_theta_max 67.074
_diffrn_reflns_theta_min 3.788
_diffrn_source 'micro-focus sealed X-ray tube'
_exptl_absorpt_coefficient_mu 17.155
_exptl_absorpt_correction_T_max 1.000
_exptl_absorpt_correction_T_min 0.838
_exptl_absorpt_correction_type gaussian
_exptl_absorpt_process_details 'CrysAlisPro [1]'
_exptl_crystal_colour yellow
_exptl_crystal_density_diffrn 2.112
_exptl_crystal_description prism
_exptl_crystal_F_000 2000
_exptl_crystal_size_max 0.133
_exptl_crystal_size_mid 0.054
_exptl_crystal_size_min 0.017
_refine_diff_density_max 2.889
_refine_diff_density_min -1.942
_refine_diff_density_rms 0.102
_refine_ls_extinction_coef .
_refine_ls_extinction_method none
_refine_ls_goodness_of_fit_ref 0.987
_refine_ls_hydrogen_treatment mixed
_refine_ls_matrix_type full
_refine_ls_number_parameters 440
_refine_ls_number_reflns 5849
_refine_ls_number_restraints 14
_refine_ls_restrained_S_all 1.006
_refine_ls_R_factor_all 0.0248
_refine_ls_R_factor_gt 0.0238
_refine_ls_shift/su_max 0.002
_refine_ls_shift/su_mean 0.000
_refine_ls_structure_factor_coef Fsqd
_refine_ls_weighting_details 'w=1/[\s^2^(Fo^2^)+(0.0339P)^2^+13.3339P] where P=(Fo^2^+2Fc^2^)/3'
_refine_ls_weighting_scheme calc
_refine_ls_wR_factor_gt 0.0621
_refine_ls_wR_factor_ref 0.0629
_reflns_Friedel_coverage 0.000
_reflns_Friedel_fraction_full .
_reflns_Friedel_fraction_max .
_reflns_number_gt 5661
_reflns_number_total 5849
_reflns_threshold_expression 'I > 2\s(I)'
_cod_data_source_file suppl_ncrs-2019-0495_suppl.cif
_cod_data_source_block shelx
_cod_original_sg_symbol_H-M 'P 21/c'
_cod_database_code 8105956
_shelx_space_group_comment
;
The symmetry employed for this shelxl refinement is uniquely defined
by the following loop, which should always be used as a source of
symmetry information in preference to the above space-group names.
They are only intended as comments.
;
_shelx_estimated_absorpt_t_min 0.209
_shelx_estimated_absorpt_t_max 0.759

loop_
_space_group_symop_operation_xyz
'x, y, z'
'-x, y+1/2, -z+1/2'
'-x, -y, -z'
'x, -y-1/2, z-1/2'

loop_
_atom_site_label
_atom_site_type_symbol
_atom_site_fract_x
_atom_site_fract_y
_atom_site_fract_z
_atom_site_U_iso_or_equiv
_atom_site_adp_type
_atom_site_occupancy
_atom_site_site_symmetry_order
_atom_site_calc_flag
_atom_site_refinement_flags_posn
_atom_site_refinement_flags_adp
_atom_site_refinement_flags_occupancy
_atom_site_disorder_assembly
_atom_site_disorder_group
Re1 Re 0.48067(2) 0.73918(2) 0.62120(2) 0.02259(6) Uani 1 1 d . . . . .
S1 S 0.39428(8) 0.68948(5) 0.45420(7) 0.0261(2) Uani 1 1 d . . . . .
S2 S 0.61086(8) 0.65141(5) 0.58504(7) 0.0247(2) Uani 1 1 d . . . . .
O1 O 0.5279(3) 0.4847(2) 0.2837(3) 0.0533(10) Uani 1 1 d . . . . .
O2 O 0.6772(3) 0.91468(16) 0.4634(2) 0.0370(7) Uani 1 1 d . . . . .
O3 O 0.6276(2) 0.78483(16) 0.8243(2) 0.0308(7) Uani 1 1 d . . . . .
O4 O 0.2926(3) 0.8413(2) 0.6212(3) 0.0474(9) Uani 1 1 d . . . . .
O5 O 0.3492(2) 0.64913(17) 0.7346(2) 0.0324(7) Uani 1 1 d . . . . .
N1 N 0.5227(3) 0.59232(19) 0.4082(3) 0.0275(8) Uani 1 1 d . . . . .
N2 N 0.5747(3) 0.79975(18) 0.5290(3) 0.0258(7) Uani 1 1 d D . . . .
H2N H 0.590(4) 0.7689(19) 0.477(3) 0.031 Uiso 1 1 d D U . . .
C1 C 0.5112(3) 0.6384(2) 0.4735(3) 0.0252(8) Uani 1 1 d . . . . .
C2 C 0.6266(4) 0.5533(2) 0.4203(4) 0.0340(10) Uani 1 1 d . . . . .
H2A H 0.667338 0.552236 0.492087 0.041 Uiso 1 1 calc R U . . .
H2B H 0.678203 0.573008 0.381524 0.041 Uiso 1 1 calc R U . . .
C3 C 0.5958(5) 0.4855(3) 0.3839(4) 0.0466(13) Uani 1 1 d . . . . .
H3A H 0.666842 0.460232 0.386927 0.056 Uiso 1 1 calc R U . . .
H3B H 0.552957 0.464124 0.428894 0.056 Uiso 1 1 calc R U . . .
C4 C 0.4233(4) 0.5173(3) 0.2802(4) 0.0414(11) Uani 1 1 d . . . . .
H4A H 0.382823 0.495944 0.327075 0.050 Uiso 1 1 calc R U . . .
H4B H 0.373906 0.514226 0.211523 0.050 Uiso 1 1 calc R U . . .
C5 C 0.4442(4) 0.5871(2) 0.3085(3) 0.0335(10) Uani 1 1 d . . . . .
H5A H 0.477960 0.609506 0.257953 0.040 Uiso 1 1 calc R U . . .
H5B H 0.370675 0.608722 0.309498 0.040 Uiso 1 1 calc R U . . .
C6 C 0.5058(4) 0.8535(2) 0.4707(3) 0.0333(10) Uani 1 1 d . . . . .
H6A H 0.483784 0.884955 0.517866 0.040 Uiso 1 1 calc R U . . .
H6B H 0.434648 0.835152 0.427993 0.040 Uiso 1 1 calc R U . . .
C7 C 0.5715(4) 0.8888(3) 0.4052(4) 0.0415(12) Uani 1 1 d . . . . .
H7A H 0.587890 0.858194 0.354188 0.050 Uiso 1 1 calc R U . . .
H7B H 0.524059 0.924806 0.369422 0.050 Uiso 1 1 calc R U . . .
C8 C 0.7465(4) 0.8633(2) 0.5144(3) 0.0317(9) Uani 1 1 d . . . . .
H8A H 0.819579 0.881451 0.553766 0.038 Uiso 1 1 calc R U . . .
H8B H 0.764464 0.832376 0.464464 0.038 Uiso 1 1 calc R U . . .
C9 C 0.6864(3) 0.8270(2) 0.5842(3) 0.0270(9) Uani 1 1 d . . . . .
H9A H 0.736124 0.791093 0.617492 0.032 Uiso 1 1 calc R U . . .
H9B H 0.673459 0.857233 0.636986 0.032 Uiso 1 1 calc R U . . .
C10 C 0.5713(3) 0.7685(2) 0.7466(3) 0.0261(9) Uani 1 1 d . . . . .
C11 C 0.3640(4) 0.8039(3) 0.6214(3) 0.0356(11) Uani 1 1 d . . . . .
C12 C 0.3993(3) 0.6823(2) 0.6922(3) 0.0292(10) Uani 1 1 d . . . . .
Re2 Re 0.01513(2) 0.82852(2) 0.81780(2) 0.02181(6) Uani 1 1 d . . . . .
S3 S 0.14641(8) 0.73251(5) 0.85210(8) 0.0263(2) Uani 1 1 d . . . . .
S4 S -0.10187(8) 0.72578(5) 0.79761(8) 0.0248(2) Uani 1 1 d . . . . .
O7 O 0.0080(3) 0.9214(3) 1.1137(4) 0.0725(15) Uani 1 1 d . . . . .
O8 O -0.1807(3) 0.92886(16) 0.7724(3) 0.0378(8) Uani 1 1 d . . . . .
O9 O 0.1889(3) 0.94130(17) 0.8542(4) 0.0554(11) Uani 1 1 d . . . . .
O10 O 0.0256(3) 0.82962(16) 0.5961(2) 0.0349(7) Uani 1 1 d . . . . .
N4 N 0.0112(3) 0.81202(19) 0.9809(3) 0.0276(8) Uani 1 1 d D . . . .
H4N H 0.010(4) 0.7635(5) 0.981(4) 0.033 Uiso 1 1 d D U . . .
C13 C 0.0261(4) 0.6835(2) 0.8313(4) 0.0317(10) Uani 1 1 d . . . . .
O6 O 0.0444(4) 0.48871(19) 0.8925(4) 0.0825(17) Uani 0.578(10) 1 d D . P A 1
N3 N 0.0316(4) 0.6191(2) 0.8434(6) 0.075(2) Uani 0.578(10) 1 d D . P A 1
C14 C 0.1338(7) 0.5786(4) 0.8489(8) 0.040(2) Uani 0.578(10) 1 d D . P A 1
H14A H 0.204486 0.605389 0.862979 0.047 Uiso 0.578(10) 1 calc R U P A 1
H14B H 0.128974 0.553867 0.785839 0.047 Uiso 0.578(10) 1 calc R U P A 1
C15 C 0.1300(8) 0.5336(4) 0.9358(7) 0.046(3) Uani 0.578(10) 1 d D . P A 1
H15A H 0.204524 0.511544 0.960996 0.055 Uiso 0.578(10) 1 calc R U P A 1
H15B H 0.109065 0.557658 0.991787 0.055 Uiso 0.578(10) 1 calc R U P A 1
C16 C -0.0663(6) 0.5248(4) 0.8848(8) 0.043(3) Uani 0.578(10) 1 d D . P A 1
H16A H -0.067634 0.545782 0.949826 0.052 Uiso 0.578(10) 1 calc R U P A 1
H16B H -0.132051 0.494501 0.866756 0.052 Uiso 0.578(10) 1 calc R U P A 1
C17 C -0.0727(7) 0.5758(4) 0.8041(8) 0.041(2) Uani 0.578(10) 1 d D . P A 1
H17A H -0.144512 0.601218 0.794586 0.049 Uiso 0.578(10) 1 calc R U P A 1
H17B H -0.068759 0.555305 0.739383 0.049 Uiso 0.578(10) 1 calc R U P A 1
O6' O 0.0444(4) 0.48871(19) 0.8925(4) 0.0825(17) Uani 0.422(10) 1 d D . P A 2
N3' N 0.0316(4) 0.6191(2) 0.8434(6) 0.075(2) Uani 0.422(10) 1 d D . P A 2
C14' C 0.1437(8) 0.5946(5) 0.9098(10) 0.036(3) Uani 0.422(10) 1 d D . P A 2
H14C H 0.210063 0.619070 0.897010 0.043 Uiso 0.422(10) 1 calc R U P A 2
H14D H 0.143216 0.598053 0.981908 0.043 Uiso 0.422(10) 1 calc R U P A 2
C15' C 0.1458(10) 0.5250(5) 0.8779(12) 0.058(5) Uani 0.422(10) 1 d D . P A 2
H15C H 0.148332 0.523279 0.806074 0.070 Uiso 0.422(10) 1 calc R U P A 2
H15D H 0.216120 0.503810 0.917351 0.070 Uiso 0.422(10) 1 calc R U P A 2
C16' C -0.0427(9) 0.5179(5) 0.8204(8) 0.047(4) Uani 0.422(10) 1 d D . P A 2
H16C H -0.113306 0.491168 0.807344 0.057 Uiso 0.422(10) 1 calc R U P A 2
H16D H -0.018777 0.524525 0.756474 0.057 Uiso 0.422(10) 1 calc R U P A 2
C17' C -0.0609(10) 0.5822(5) 0.8676(11) 0.038(3) Uani 0.422(10) 1 d D . P A 2
H17C H -0.136634 0.601342 0.836619 0.046 Uiso 0.422(10) 1 calc R U P A 2
H17D H -0.052531 0.578250 0.941107 0.046 Uiso 0.422(10) 1 calc R U P A 2
C18 C 0.1134(4) 0.8333(3) 1.0592(4) 0.0358(11) Uani 1 1 d . . . . .
H18A H 0.183929 0.823206 1.036187 0.043 Uiso 1 1 calc R U . . .
H18B H 0.116227 0.808700 1.122071 0.043 Uiso 1 1 calc R U . . .
C19 C 0.1091(4) 0.9054(3) 1.0798(5) 0.0573(16) Uani 1 1 d . . . . .
H19A H 0.177773 0.918175 1.131771 0.069 Uiso 1 1 calc R U . . .
H19B H 0.109761 0.930179 1.017763 0.069 Uiso 1 1 calc R U . . .
C20 C -0.0912(4) 0.9043(3) 1.0381(5) 0.0591(18) Uani 1 1 d . . . . .
H20A H -0.091440 0.929203 0.976068 0.071 Uiso 1 1 calc R U . . .
H20B H -0.160754 0.916386 1.061290 0.071 Uiso 1 1 calc R U . . .
C21 C -0.0943(4) 0.8317(3) 1.0148(4) 0.0378(11) Uani 1 1 d . . . . .
H21A H -0.099035 0.806556 1.075635 0.045 Uiso 1 1 calc R U . . .
H21B H -0.163198 0.821541 0.961414 0.045 Uiso 1 1 calc R U . . .
C22 C -0.1065(3) 0.8910(2) 0.7906(3) 0.0285(9) Uani 1 1 d . . . . .
C23 C 0.1239(4) 0.8982(2) 0.8422(4) 0.0380(11) Uani 1 1 d . . . . .
C24 C 0.0213(3) 0.83015(19) 0.6804(4) 0.0265(9) Uani 1 1 d . . . . .

loop_
_atom_site_aniso_label
_atom_site_aniso_U_11
_atom_site_aniso_U_22
_atom_site_aniso_U_33
_atom_site_aniso_U_23
_atom_site_aniso_U_13
_atom_site_aniso_U_12
Re1 0.01581(10) 0.03320(11) 0.01799(10) -0.00310(7) 0.00231(7) -0.00008(7)
S1 0.0184(4) 0.0370(5) 0.0214(5) -0.0038(4) 0.0017(4) -0.0025(4)
S2 0.0183(4) 0.0341(5) 0.0215(5) -0.0037(4) 0.0041(4) -0.0002(4)
O1 0.052(2) 0.053(2) 0.050(2) -0.0272(19) 0.0023(17) 0.0098(18)
O2 0.0314(16) 0.0355(17) 0.0377(17) 0.0064(14) -0.0051(13) -0.0089(14)
O3 0.0229(14) 0.0454(18) 0.0221(15) -0.0077(13) 0.0010(12) 0.0013(13)
O4 0.0250(17) 0.063(2) 0.050(2) -0.0159(18) -0.0017(15) 0.0184(16)
O5 0.0234(14) 0.0486(19) 0.0274(15) 0.0019(14) 0.0103(12) -0.0050(14)
N1 0.0207(17) 0.038(2) 0.0245(17) -0.0078(15) 0.0068(13) -0.0040(15)
N2 0.0226(17) 0.0313(19) 0.0206(16) -0.0019(14) -0.0008(13) -0.0012(14)
C1 0.0201(19) 0.033(2) 0.024(2) -0.0018(17) 0.0079(15) -0.0042(16)
C2 0.025(2) 0.044(3) 0.035(2) -0.012(2) 0.0112(18) 0.0009(19)
C3 0.045(3) 0.039(3) 0.053(3) -0.013(2) 0.006(2) 0.007(2)
C4 0.040(3) 0.041(3) 0.041(3) -0.012(2) 0.006(2) 0.001(2)
C5 0.028(2) 0.049(3) 0.023(2) -0.0084(19) 0.0052(17) -0.007(2)
C6 0.023(2) 0.040(3) 0.032(2) 0.006(2) -0.0039(17) 0.0001(19)
C7 0.038(3) 0.046(3) 0.033(2) 0.009(2) -0.007(2) -0.007(2)
C8 0.026(2) 0.032(2) 0.035(2) -0.0002(19) 0.0043(18) -0.0019(18)
C9 0.0201(19) 0.032(2) 0.026(2) -0.0001(17) -0.0001(16) -0.0014(16)
C10 0.0202(19) 0.033(2) 0.026(2) 0.0014(17) 0.0082(17) 0.0048(16)
C11 0.027(2) 0.055(3) 0.022(2) -0.007(2) -0.0011(17) -0.001(2)
C12 0.0194(19) 0.043(3) 0.021(2) -0.0091(18) -0.0032(16) 0.0050(18)
Re2 0.01604(10) 0.02112(10) 0.02926(11) -0.00054(7) 0.00722(7) 0.00021(6)
S3 0.0200(5) 0.0259(5) 0.0345(5) 0.0047(4) 0.0091(4) 0.0034(4)
S4 0.0219(5) 0.0236(5) 0.0294(5) 0.0006(4) 0.0066(4) -0.0016(4)
O7 0.0279(19) 0.107(4) 0.075(3) -0.051(3) -0.0039(19) 0.010(2)
O8 0.0215(15) 0.0334(17) 0.058(2) -0.0048(15) 0.0085(14) 0.0077(13)
O9 0.0226(16) 0.0271(18) 0.116(4) -0.006(2) 0.0144(19) -0.0055(14)
O10 0.0338(17) 0.0410(19) 0.0338(18) 0.0110(14) 0.0161(14) 0.0098(14)
N4 0.0176(16) 0.040(2) 0.0260(18) -0.0063(16) 0.0074(14) -0.0003(15)
C13 0.027(2) 0.024(2) 0.048(3) 0.0072(19) 0.016(2) 0.0041(17)
O6 0.092(4) 0.023(2) 0.111(4) 0.000(2) -0.022(3) -0.008(2)
N3 0.035(2) 0.031(2) 0.166(6) 0.027(3) 0.039(3) 0.007(2)
C14 0.036(5) 0.021(5) 0.063(7) -0.017(4) 0.015(4) -0.001(3)
C15 0.048(5) 0.035(5) 0.052(6) -0.017(5) 0.008(5) 0.005(4)
C16 0.036(5) 0.025(5) 0.069(7) -0.002(4) 0.010(4) -0.006(3)
C17 0.030(4) 0.023(4) 0.071(7) -0.005(5) 0.012(5) -0.008(3)
O6' 0.092(4) 0.023(2) 0.111(4) 0.000(2) -0.022(3) -0.008(2)
N3' 0.035(2) 0.031(2) 0.166(6) 0.027(3) 0.039(3) 0.007(2)
C14' 0.035(6) 0.011(5) 0.063(9) -0.004(5) 0.013(6) 0.007(4)
C15' 0.083(11) 0.014(7) 0.059(10) -0.013(6) -0.020(8) 0.002(6)
C16' 0.059(8) 0.050(8) 0.039(7) -0.008(6) 0.025(6) -0.030(7)
C17' 0.046(7) 0.029(7) 0.042(7) 0.002(6) 0.014(6) -0.006(5)
C18 0.020(2) 0.056(3) 0.030(2) -0.009(2) 0.0008(17) 0.0002(19)
C19 0.026(2) 0.080(4) 0.062(4) -0.030(3) 0.003(2) -0.001(3)
C20 0.024(2) 0.087(5) 0.063(4) -0.035(3) 0.001(2) 0.011(3)
C21 0.019(2) 0.066(3) 0.031(2) -0.009(2) 0.0095(18) -0.001(2)
C22 0.022(2) 0.029(2) 0.036(2) -0.0067(18) 0.0089(17) -0.0069(18)
C23 0.021(2) 0.035(3) 0.059(3) -0.001(2) 0.011(2) 0.0064(19)
C24 0.0176(19) 0.020(2) 0.043(3) 0.0050(17) 0.0092(17) 0.0035(15)

loop_
_atom_type_symbol
_atom_type_description
_atom_type_scat_dispersion_real
_atom_type_scat_dispersion_imag
_atom_type_scat_source
C C 0.0181 0.0091 'International Tables Vol C Tables 4.2.6.8 and 6.1.1.4'
H H 0.0000 0.0000 'International Tables Vol C Tables 4.2.6.8 and 6.1.1.4'
N N 0.0311 0.0180 'International Tables Vol C Tables 4.2.6.8 and 6.1.1.4'
O O 0.0492 0.0322 'International Tables Vol C Tables 4.2.6.8 and 6.1.1.4'
Re Re -5.2083 5.8923 'International Tables Vol C Tables 4.2.6.8 and 6.1.1.4'
S S 0.3331 0.5567 'International Tables Vol C Tables 4.2.6.8 and 6.1.1.4'

loop_
_geom_angle_atom_site_label_1
_geom_angle_atom_site_label_2
_geom_angle_atom_site_label_3
_geom_angle
_geom_angle_site_symmetry_1
_geom_angle_site_symmetry_3
C10 Re1 C12 89.27(17) . .
C10 Re1 C11 92.64(18) . .
C12 Re1 C11 87.9(2) . .
C10 Re1 N2 94.31(15) . .
C12 Re1 N2 175.58(15) . .
C11 Re1 N2 94.55(18) . .
C10 Re1 S1 169.41(12) . .
C12 Re1 S1 93.59(12) . .
C11 Re1 S1 97.65(13) . .
N2 Re1 S1 82.43(9) . .
C10 Re1 S2 98.73(12) . .
C12 Re1 S2 94.41(13) . .
C11 Re1 S2 168.43(13) . .
N2 Re1 S2 82.50(10) . .
S1 Re1 S2 70.90(3) . .
C1 S1 Re1 87.48(14) . .
C1 S2 Re1 87.07(14) . .
C4 O1 C3 109.4(4) . .
C8 O2 C7 109.9(4) . .
C1 N1 C2 122.1(4) . .
C1 N1 C5 122.1(4) . .
C2 N1 C5 114.4(3) . .
C9 N2 C6 108.5(3) . .
C9 N2 Re1 115.6(3) . .
C6 N2 Re1 114.8(3) . .
C9 N2 H2N 108(3) . .
C6 N2 H2N 105(3) . .
Re1 N2 H2N 104(3) . .
N1 C1 S1 122.4(3) . .
N1 C1 S2 123.0(3) . .
S1 C1 S2 114.5(2) . .
N1 C2 C3 109.5(4) . .
N1 C2 H2A 109.8 . .
C3 C2 H2A 109.8 . .
N1 C2 H2B 109.8 . .
C3 C2 H2B 109.8 . .
H2A C2 H2B 108.2 . .
O1 C3 C2 112.0(5) . .
O1 C3 H3A 109.2 . .
C2 C3 H3A 109.2 . .
O1 C3 H3B 109.2 . .
C2 C3 H3B 109.2 . .
H3A C3 H3B 107.9 . .
O1 C4 C5 110.5(4) . .
O1 C4 H4A 109.6 . .
C5 C4 H4A 109.6 . .
O1 C4 H4B 109.6 . .
C5 C4 H4B 109.6 . .
H4A C4 H4B 108.1 . .
N1 C5 C4 110.1(4) . .
N1 C5 H5A 109.6 . .
C4 C5 H5A 109.6 . .
N1 C5 H5B 109.6 . .
C4 C5 H5B 109.6 . .
H5A C5 H5B 108.2 . .
N2 C6 C7 111.7(4) . .
N2 C6 H6A 109.3 . .
C7 C6 H6A 109.3 . .
N2 C6 H6B 109.3 . .
C7 C6 H6B 109.3 . .
H6A C6 H6B 107.9 . .
O2 C7 C6 111.4(4) . .
O2 C7 H7A 109.4 . .
C6 C7 H7A 109.4 . .
O2 C7 H7B 109.4 . .
C6 C7 H7B 109.4 . .
H7A C7 H7B 108.0 . .
O2 C8 C9 111.2(4) . .
O2 C8 H8A 109.4 . .
C9 C8 H8A 109.4 . .
O2 C8 H8B 109.4 . .
C9 C8 H8B 109.4 . .
H8A C8 H8B 108.0 . .
N2 C9 C8 111.6(3) . .
N2 C9 H9A 109.3 . .
C8 C9 H9A 109.3 . .
N2 C9 H9B 109.3 . .
C8 C9 H9B 109.3 . .
H9A C9 H9B 108.0 . .
O3 C10 Re1 178.3(4) . .
O4 C11 Re1 178.5(5) . .
O5 C12 Re1 178.8(4) . .
C24 Re2 C23 88.8(2) . .
C24 Re2 C22 89.89(18) . .
C23 Re2 C22 89.61(18) . .
C24 Re2 N4 172.37(15) . .
C23 Re2 N4 96.19(19) . .
C22 Re2 N4 95.90(16) . .
C24 Re2 S3 91.89(12) . .
C23 Re2 S3 100.40(14) . .
C22 Re2 S3 169.87(13) . .
N4 Re2 S3 81.55(10) . .
C24 Re2 S4 93.11(13) . .
C23 Re2 S4 171.09(14) . .
C22 Re2 S4 99.09(12) . .
N4 Re2 S4 81.09(10) . .
S3 Re2 S4 70.86(3) . .
C13 S3 Re2 87.71(15) . .
C13 S4 Re2 87.20(16) . .
C20 O7 C19 109.7(4) . .
C18 N4 C21 108.2(3) . .
C18 N4 Re2 117.5(3) . .
C21 N4 Re2 118.3(3) . .
C18 N4 H4N 108(3) . .
C21 N4 H4N 104(3) . .
Re2 N4 H4N 99(3) . .
N3' C13 S4 123.1(4) . .
N3 C13 S4 123.1(4) . .
N3' C13 S3 122.7(3) . .
N3 C13 S3 122.7(3) . .
S4 C13 S3 114.2(3) . .
C15 O6 C16 104.8(6) . .
C13 N3 C14 125.7(5) . .
C13 N3 C17 121.4(5) . .
C14 N3 C17 107.2(6) . .
N3 C14 C15 102.0(7) . .
N3 C14 H14A 111.4 . .
C15 C14 H14A 111.4 . .
N3 C14 H14B 111.4 . .
C15 C14 H14B 111.4 . .
H14A C14 H14B 109.2 . .
O6 C15 C14 102.7(7) . .
O6 C15 H15A 111.2 . .
C14 C15 H15A 111.2 . .
O6 C15 H15B 111.2 . .
C14 C15 H15B 111.2 . .
H15A C15 H15B 109.1 . .
O6 C16 C17 106.7(7) . .
O6 C16 H16A 110.4 . .
C17 C16 H16A 110.4 . .
O6 C16 H16B 110.4 . .
C17 C16 H16B 110.4 . .
H16A C16 H16B 108.6 . .
C16 C17 N3 104.2(7) . .
C16 C17 H17A 110.9 . .
N3 C17 H17A 110.9 . .
C16 C17 H17B 110.9 . .
N3 C17 H17B 110.9 . .
H17A C17 H17B 108.9 . .
C16' O6' C15' 101.2(8) . .
C13 N3' C17' 122.0(6) . .
C13 N3' C14' 114.4(6) . .
C17' N3' C14' 108.1(8) . .
C15' C14' N3' 102.3(9) . .
C15' C14' H14C 111.3 . .
N3' C14' H14C 111.3 . .
C15' C14' H14D 111.3 . .
N3' C14' H14D 111.3 . .
H14C C14' H14D 109.2 . .
O6' C15' C14' 111.8(9) . .
O6' C15' H15C 109.3 . .
C14' C15' H15C 109.3 . .
O6' C15' H15D 109.3 . .
C14' C15' H15D 109.3 . .
H15C C15' H15D 107.9 . .
O6' C16' C17' 103.4(9) . .
O6' C16' H16C 111.1 . .
C17' C16' H16C 111.1 . .
O6' C16' H16D 111.1 . .
C17' C16' H16D 111.1 . .
H16C C16' H16D 109.0 . .
N3' C17' C16' 99.5(8) . .
N3' C17' H17C 111.9 . .
C16' C17' H17C 111.9 . .
N3' C17' H17D 111.9 . .
C16' C17' H17D 111.9 . .
H17C C17' H17D 109.6 . .
N4 C18 C19 111.2(4) . .
N4 C18 H18A 109.4 . .
C19 C18 H18A 109.4 . .
N4 C18 H18B 109.4 . .
C19 C18 H18B 109.4 . .
H18A C18 H18B 108.0 . .
O7 C19 C18 110.6(5) . .
O7 C19 H19A 109.5 . .
C18 C19 H19A 109.5 . .
O7 C19 H19B 109.5 . .
C18 C19 H19B 109.5 . .
H19A C19 H19B 108.1 . .
O7 C20 C21 111.7(5) . .
O7 C20 H20A 109.3 . .
C21 C20 H20A 109.3 . .
O7 C20 H20B 109.3 . .
C21 C20 H20B 109.3 . .
H20A C20 H20B 108.0 . .
N4 C21 C20 110.2(4) . .
N4 C21 H21A 109.6 . .
C20 C21 H21A 109.6 . .
N4 C21 H21B 109.6 . .
C20 C21 H21B 109.6 . .
H21A C21 H21B 108.1 . .
O8 C22 Re2 178.9(4) . .
O9 C23 Re2 178.0(5) . .
O10 C24 Re2 178.4(4) . .

loop_
_geom_bond_atom_site_label_1
_geom_bond_atom_site_label_2
_geom_bond_distance
_geom_bond_site_symmetry_2
Re1 C10 1.902(4) .
Re1 C12 1.921(5) .
Re1 C11 1.928(5) .
Re1 N2 2.249(4) .
Re1 S1 2.4963(10) .
Re1 S2 2.5044(10) .
S1 C1 1.720(4) .
S2 C1 1.727(4) .
O1 C4 1.412(6) .
O1 C3 1.424(7) .
O2 C8 1.421(5) .
O2 C7 1.434(5) .
O3 C10 1.169(5) .
O4 C11 1.150(6) .
O5 C12 1.149(6) .
N1 C1 1.329(6) .
N1 C2 1.458(6) .
N1 C5 1.471(5) .
N2 C9 1.487(5) .
N2 C6 1.492(6) .
N2 H2N 0.997(10) .
C2 C3 1.492(7) .
C2 H2A 0.9900 .
C2 H2B 0.9900 .
C3 H3A 0.9900 .
C3 H3B 0.9900 .
C4 C5 1.489(7) .
C4 H4A 0.9900 .
C4 H4B 0.9900 .
C5 H5A 0.9900 .
C5 H5B 0.9900 .
C6 C7 1.506(7) .
C6 H6A 0.9900 .
C6 H6B 0.9900 .
C7 H7A 0.9900 .
C7 H7B 0.9900 .
C8 C9 1.516(6) .
C8 H8A 0.9900 .
C8 H8B 0.9900 .
C9 H9A 0.9900 .
C9 H9B 0.9900 .
Re2 C24 1.897(5) .
Re2 C23 1.911(5) .
Re2 C22 1.912(4) .
Re2 N4 2.267(4) .
Re2 S3 2.4956(10) .
Re2 S4 2.5095(10) .
S3 C13 1.727(5) .
S4 C13 1.730(4) .
O7 C20 1.428(6) .
O7 C19 1.432(7) .
O8 C22 1.163(5) .
O9 C23 1.165(6) .
O10 C24 1.165(6) .
N4 C18 1.494(5) .
N4 C21 1.500(5) .
N4 H4N 0.995(10) .
C13 N3' 1.329(6) .
C13 N3 1.329(6) .
O6 C15 1.403(8) .
O6 C16 1.502(7) .
N3 C14 1.468(7) .
N3 C17 1.527(7) .
C14 C15 1.514(9) .
C14 H14A 0.9900 .
C14 H14B 0.9900 .
C15 H15A 0.9900 .
C15 H15B 0.9900 .
C16 C17 1.508(9) .
C16 H16A 0.9900 .
C16 H16B 0.9900 .
C17 H17A 0.9900 .
C17 H17B 0.9900 .
O6' C16' 1.395(9) .
O6' C15' 1.478(9) .
N3' C17' 1.443(8) .
N3' C14' 1.523(8) .
C14' C15' 1.493(9) .
C14' H14C 0.9900 .
C14' H14D 0.9900 .
C15' H15C 0.9900 .
C15' H15D 0.9900 .
C16' C17' 1.504(9) .
C16' H16C 0.9900 .
C16' H16D 0.9900 .
C17' H17C 0.9900 .
C17' H17D 0.9900 .
C18 C19 1.508(8) .
C18 H18A 0.9900 .
C18 H18B 0.9900 .
C19 H19A 0.9900 .
C19 H19B 0.9900 .
C20 C21 1.520(8) .
C20 H20A 0.9900 .
C20 H20B 0.9900 .
C21 H21A 0.9900 .
C21 H21B 0.9900 .

loop_
_geom_torsion_atom_site_label_1
_geom_torsion_atom_site_label_2
_geom_torsion_atom_site_label_3
_geom_torsion_atom_site_label_4
_geom_torsion
_geom_torsion_site_symmetry_1
_geom_torsion_site_symmetry_2
_geom_torsion_site_symmetry_3
_geom_torsion_site_symmetry_4
C2 N1 C1 S1 174.2(3) . . . .
C5 N1 C1 S1 8.4(6) . . . .
C2 N1 C1 S2 -6.7(6) . . . .
C5 N1 C1 S2 -172.5(3) . . . .
Re1 S1 C1 N1 178.2(3) . . . .
Re1 S1 C1 S2 -1.0(2) . . . .
Re1 S2 C1 N1 -178.2(4) . . . .
Re1 S2 C1 S1 1.0(2) . . . .
C1 N1 C2 C3 144.8(4) . . . .
C5 N1 C2 C3 -48.4(5) . . . .
C4 O1 C3 C2 -62.5(6) . . . .
N1 C2 C3 O1 54.1(6) . . . .
C3 O1 C4 C5 62.9(6) . . . .
C1 N1 C5 C4 -143.3(4) . . . .
C2 N1 C5 C4 49.8(5) . . . .
O1 C4 C5 N1 -56.1(5) . . . .
C9 N2 C6 C7 53.1(5) . . . .
Re1 N2 C6 C7 -175.9(3) . . . .
C8 O2 C7 C6 59.6(5) . . . .
N2 C6 C7 O2 -57.3(6) . . . .
C7 O2 C8 C9 -59.7(5) . . . .
C6 N2 C9 C8 -53.1(5) . . . .
Re1 N2 C9 C8 176.3(3) . . . .
O2 C8 C9 N2 57.9(5) . . . .
Re2 S4 C13 N3' 175.9(5) . . . .
Re2 S4 C13 N3 175.9(5) . . . .
Re2 S4 C13 S3 -2.1(2) . . . .
Re2 S3 C13 N3' -175.9(5) . . . .
Re2 S3 C13 N3 -175.9(5) . . . .
Re2 S3 C13 S4 2.1(2) . . . .
S4 C13 N3 C14 165.1(7) . . . .
S3 C13 N3 C14 -17.1(11) . . . .
S4 C13 N3 C17 15.1(10) . . . .
S3 C13 N3 C17 -167.1(6) . . . .
C13 N3 C14 C15 136.0(8) . . . .
C17 N3 C14 C15 -70.5(9) . . . .
C16 O6 C15 C14 -76.2(8) . . . .
N3 C14 C15 O6 76.8(8) . . . .
C15 O6 C16 C17 70.6(8) . . . .
O6 C16 C17 N3 -61.2(8) . . . .
C13 N3 C17 C16 -140.9(7) . . . .
C14 N3 C17 C16 64.3(9) . . . .
S4 C13 N3' C17' -24.4(11) . . . .
S3 C13 N3' C17' 153.4(8) . . . .
S4 C13 N3' C14' -157.6(7) . . . .
S3 C13 N3' C14' 20.2(9) . . . .
C13 N3' C14' C15' -158.4(8) . . . .
C17' N3' C14' C15' 62.2(11) . . . .
C16' O6' C15' C14' 68.3(12) . . . .
N3' C14' C15' O6' -58.5(13) . . . .
C15' O6' C16' C17' -76.5(9) . . . .
C13 N3' C17' C16' 151.7(8) . . . .
C14' N3' C17' C16' -72.6(11) . . . .
O6' C16' C17' N3' 81.5(10) . . . .
C21 N4 C18 C19 -55.5(5) . . . .
Re2 N4 C18 C19 81.7(4) . . . .
C20 O7 C19 C18 -60.3(7) . . . .
N4 C18 C19 O7 59.3(6) . . . .
C19 O7 C20 C21 60.3(7) . . . .
C18 N4 C21 C20 54.3(5) . . . .
Re2 N4 C21 C20 -82.4(4) . . . .
O7 C20 C21 N4 -58.2(6) . . . .
